data_2200774
loop_
_publ_author_name
'Cai, Yue-Peng'
'Tan, Duan-Min'
'Liao, Miao-Fen'
'Su, Cheng-Yong'
'Xu, Zun-Le'
'Kang, Bei-Sheng '

_publ_section_title
;
 1-Oxo-13c-propoxy-1,13c-dihydrodibenzo[<i>a</i>,<i>kl</i>]xanthene
;
_journal_issue 11
_journal_name_full 'Acta Crystallographica Section E'
_journal_page_first o1014
_journal_page_last o1015
_journal_paper_doi 10.1107/S1600536801016087
_journal_volume 57
_journal_year 2001
_chemical_formula_iupac 'C23 H18 O3'
_chemical_formula_moiety 'C23 H18 O3'
_chemical_formula_sum 'C23 H18 O3'
_chemical_formula_weight 342.37
_chemical_name_systematic
;
 ?
;
_space_group_IT_number 4
_symmetry_cell_setting monoclinic
_symmetry_space_group_name_Hall 'P 2yb'
_symmetry_space_group_name_H-M 'P 1 21 1'
_audit_creation_method SHELXL-97
_cell_angle_alpha 90.00
_cell_angle_beta 102.57(3)
_cell_angle_gamma 90.00
_cell_formula_units_Z 4
_cell_length_a 12.584(3)
_cell_length_b 10.083(2)
_cell_length_c 13.956(3)
_cell_measurement_reflns_used 5917
_cell_measurement_temperature 293(2)
_cell_measurement_theta_max 23.2
_cell_measurement_theta_min 4.2
_cell_volume 1728.4(7)
_computing_cell_refinement SMART
_computing_data_collection 'SMART (Bruker, 1998)'
_computing_data_reduction 'SAINT-Plus (Bruker, 1999)'
_computing_molecular_graphics 'SHELXTL (Bruker, 1998)'
_computing_publication_material SHELXTL
_computing_structure_refinement 'SHELXL97 (Sheldrick, 1997)'
_computing_structure_solution 'SHELXS97 (Sheldrick, 1997)'
_diffrn_ambient_temperature 293(2)
_diffrn_measured_fraction_theta_full .978
_diffrn_measured_fraction_theta_max .978
_diffrn_measurement_device_type CCD
_diffrn_measurement_method '\f and \w'
_diffrn_radiation_monochromator graphite
_diffrn_radiation_source 'fine-focus sealed tube'
_diffrn_radiation_type MoK\a
_diffrn_radiation_wavelength .71073
_diffrn_reflns_av_R_equivalents .0153
_diffrn_reflns_av_sigmaI/netI .0398
_diffrn_reflns_limit_h_max 17
_diffrn_reflns_limit_h_min -17
_diffrn_reflns_limit_k_max 14
_diffrn_reflns_limit_k_min -13
_diffrn_reflns_limit_l_max 19
_diffrn_reflns_limit_l_min -7
_diffrn_reflns_number 12441
_diffrn_reflns_theta_full 30.02
_diffrn_reflns_theta_max 30.02
_diffrn_reflns_theta_min 4.24
_exptl_absorpt_coefficient_mu .086
_exptl_absorpt_correction_T_max .979
_exptl_absorpt_correction_T_min .965
_exptl_absorpt_correction_type empirical
_exptl_absorpt_process_details '(Blessing, 1995)'
_exptl_crystal_colour Yellow
_exptl_crystal_density_diffrn 1.316
_exptl_crystal_density_method 'not measured'
_exptl_crystal_description Block
_exptl_crystal_F_000 720
_exptl_crystal_size_max .41
_exptl_crystal_size_mid .30
_exptl_crystal_size_min .25
_refine_diff_density_max .166
_refine_diff_density_min -.218
_refine_ls_abs_structure_details 'Flack (1983)'
_refine_ls_abs_structure_Flack -.4(7)
_refine_ls_extinction_method none
_refine_ls_goodness_of_fit_ref 1.051
_refine_ls_hydrogen_treatment mixed
_refine_ls_matrix_type full
_refine_ls_number_parameters 482
_refine_ls_number_reflns 9327
_refine_ls_number_restraints 16
_refine_ls_restrained_S_all 1.061
_refine_ls_R_factor_all .0751
_refine_ls_R_factor_gt .0441
_refine_ls_shift/su_max .010
_refine_ls_shift/su_mean .000
_refine_ls_structure_factor_coef Fsqd
_refine_ls_weighting_details 'calc w = 1/[\s^2^(Fo^2^)+(0.0398P)^2^] where P = (Fo^2^+2Fc^2^)/3'
_refine_ls_weighting_scheme calc
_refine_ls_wR_factor_ref .0970
_reflns_number_gt 6047
_reflns_number_total 9327
_reflns_threshold_expression I>2\s(I)
_cod_data_source_file wn6054.cif
_cod_data_source_block I
_cod_depositor_comments
;
The following automatic conversions were performed:
'_symmetry_cell_setting' value 'Monoclinic' changed to 'monoclinic'
according to '/home/saulius/struct/CIF-dictionaries/cif_core.dic'
dictionary named 'cif_core.dic' version 2.4.1 from 2010-06-29.

Automatic conversion script
Id: cif_fix_enum 1527 2010-12-29 10:47:43Z saulius 

The following automatic conversions were performed:

'_symmetry_cell_setting' value 'Monoclinic' changed to 'monoclinic'
according to /home/saulius/struct/CIF-dictionaries/cif_core.dic
dictionary named 'cif_core.dic' version 2.4.1 from 2010-06-29.

Automatic conversion script
Id: cif_fix_values 1715 2011-07-08 13:25:40Z adriana 
;
_cod_original_sg_symbol_H-M 'P 21'
_cod_database_code 2200774
_cod_database_fobs_code 2200774

loop_
_symmetry_equiv_pos_as_xyz
'x, y, z'
'-x, y+1/2, -z'

loop_
_atom_site_label
_atom_site_fract_x
_atom_site_fract_y
_atom_site_fract_z
_atom_site_U_iso_or_equiv
_atom_site_adp_type
_atom_site_calc_flag
_atom_site_refinement_flags
_atom_site_occupancy
_atom_site_disorder_assembly
_atom_site_disorder_group
_atom_site_type_symbol
C20' .05716(12) .25837(16) .72465(12) .0423(4) Uani d . 1 . . C
C8' .07005(12) .47277(17) .63739(11) .0429(4) Uani d . 1 . . C
O2' .09660(8) .46708(11) .81448(8) .0455(3) Uani d . 1 . . O
O3' .15659(10) .27599(12) .59350(9) .0584(3) Uani d . 1 . . O
C20 -.45331(13) .76612(16) .72483(12) .0440(4) Uani d . 1 . . C
C8 -.50536(13) .97931(17) .63593(12) .0458(4) Uani d . 1 . . C
C7' .03772(12) .40607(15) .72388(11) .0395(4) Uani d . 1 . . C
O3 -.61601(10) .78444(13) .59354(10) .0608(3) Uani d . 1 . . O
C14' .04491(15) .03473(18) .79227(14) .0550(5) Uani d . 1 . . C
C6' -.08107(13) .44930(17) .71652(12) .0444(4) Uani d . 1 . . C
O2 -.44428(9) .97623(12) .81303(8) .0511(3) Uani d . 1 B . O
C7 -.43183(13) .91247(16) .72276(12) .0428(4) Uani d . 1 . . C
C10' .16634(15) .4734(2) .50509(13) .0603(5) Uani d . 1 . . C
H10A .2060 .4280 .4665 .072 Uiso calc R 1 . . H
C12' .13812(16) .0682(2) .66046(15) .0614(5) Uani d . 1 . . C
H12A .1778 .0351 .6168 .074 Uiso calc R 1 . . H
C18' -.02503(14) .21964(19) .87074(13) .0519(4) Uani d . 1 . . C
H18A -.0364 .3102 .8764 .062 Uiso calc R 1 . . H
O1 -.24681(10) .87211(14) .70410(9) .0607(3) Uani d . 1 . . O
C9 -.59411(14) .91600(18) .57959(14) .0514(4) Uani d . 1 . . C
C6 -.31565(13) .95189(18) .71468(12) .0471(4) Uani d . 1 . . C
C3 -.48467(14) 1.11145(18) .61309(13) .0509(4) Uani d . 1 . . C
C10 -.66625(15) .9809(2) .50396(14) .0628(5) Uani d . 1 . . C
H10B -.7253 .9361 .4660 .075 Uiso calc R 1 . . H
C4' -.03992(14) .66647(18) .66421(13) .0545(5) Uani d . 1 . . C
H4'A -.0508 .7577 .6598 .065 Uiso calc R 1 . . H
C18 -.30159(15) .7255(2) .87188(13) .0556(5) Uani d . 1 . . C
H18B -.2889 .8162 .8798 .067 Uiso calc R 1 . . H
O1' -.15637(9) .37166(13) .70526(9) .0594(3) Uani d . 1 . . O
C5 -.29880(15) 1.09645(19) .71014(14) .0538(4) Uani d . 1 . . C
H5A -.2329 1.1347 .7408 .065 Uiso calc R 1 . . H
C2' .07980(15) .6716(2) .54322(14) .0593(5) Uani d . 1 . . C
H2'A .0640 .7610 .5312 .071 Uiso calc R 1 . . H
C16' -.04117(18) -.0014(2) .92878(17) .0732(6) Uani d . 1 . . C
H16A -.0652 -.0585 .9719 .088 Uiso calc R 1 . . H
C17' -.05611(17) .1345(2) .93547(15) .0659(6) Uani d . 1 . . C
H17A -.0878 .1679 .9848 .079 Uiso calc R 1 . . H
C11 -.54129(13) .71164(18) .66147(13) .0505(4) Uani d . 1 . . C
C16 -.2547(2) .5016(2) .92547(17) .0774(6) Uani d . 1 . . C
H16B -.2091 .4434 .9670 .093 Uiso calc R 1 . . H
C14 -.40812(16) .54066(19) .79089(14) .0565(5) Uani d . 1 . . C
C3' .04045(13) .60565(18) .61596(12) .0486(4) Uani d . 1 . . C
C2 -.55838(16) 1.1779(2) .54034(15) .0633(5) Uani d . 1 . . C
H2A -.5472 1.2668 .5277 .076 Uiso calc R 1 . . H
C19 -.38703(13) .67932(17) .79566(13) .0486(4) Uani d . 1 . . C
C11' .11461(13) .20410(17) .66166(13) .0489(4) Uani d . 1 . . C
C23' .2604(2) .6743(2) .8746(2) .1081(9) Uani d . 1 . . C
H23A .2987 .7321 .9252 .162 Uiso calc R 1 . . H
H23B .1852 .7000 .8570 .162 Uiso calc R 1 . . H
H23C .2919 .6805 .8180 .162 Uiso calc R 1 . . H
C19' .02437(13) .17282(17) .79500(12) .0458(4) Uani d . 1 . . C
C12 -.56601(16) .5760(2) .66003(16) .0636(5) Uani d . 1 . . C
H12B -.6275 .5433 .6171 .076 Uiso calc R 1 . . H
C17 -.23761(17) .6385(2) .93392(15) .0691(6) Uani d . 1 . . C
H17B -.1814 .6710 .9829 .083 Uiso calc R 1 . . H
C4 -.38010(15) 1.17057(19) .66121(14) .0566(5) Uani d . 1 . . C
H4A -.3705 1.2617 .6574 .068 Uiso calc R 1 . . H
C9' .13049(14) .40843(18) .58052(13) .0490(4) Uani d . 1 . . C
C5' -.09748(14) .59395(18) .71410(13) .0520(4) Uani d . 1 . . C
H5'A -.1466 .6333 .7465 .062 Uiso calc R 1 . . H
C13' .10304(16) -.01378(19) .72262(16) .0662(5) Uani d . 1 . . C
H13A .1169 -.1042 .7202 .079 Uiso calc R 1 . . H
C21' .21110(14) .4387(2) .83746(15) .0599(5) Uani d . 1 . . C
H21A .2396 .4440 .7783 .072 Uiso calc R 1 . . H
H21B .2233 .3495 .8635 .072 Uiso calc R 1 . . H
C13 -.49952(18) .4934(2) .72171(16) .0671(6) Uani d . 1 . . C
H13B -.5142 .4029 .7186 .081 Uiso calc R 1 . . H
C15 -.33852(19) .4553(2) .85602(17) .0734(6) Uani d . 1 . . C
H15A -.3507 .3643 .8510 .088 Uiso calc R 1 . . H
C22' .26860(17) .5357(2) .91107(17) .0746(6) Uani d . 1 . . C
H22A .2384 .5308 .9692 .089 Uiso calc R 1 . . H
H22B .3448 .5112 .9300 .089 Uiso calc R 1 . . H
C1 -.64830(17) 1.1122(2) .48668(15) .0670(6) Uani d . 1 . . C
H1A -.6973 1.1576 .4382 .080 Uiso calc R 1 . . H
C15' .00833(17) -.0509(2) .85961(16) .0686(6) Uani d . 1 . . C
H15B .0186 -.1420 .8560 .082 Uiso calc R 1 . . H
C1' .14227(16) .6046(2) .48891(15) .0654(5) Uani d . 1 . . C
H1'A .1683 .6496 .4406 .079 Uiso calc R 1 . . H
C21 -.54955(18) .9626(2) .83509(18) .0807(7) Uani d D 1 . . C
H21C -.5613 .8708 .8507 .097 Uiso calc R 1 A 1 H
H21D -.6051 .9872 .7781 .097 Uiso calc R 1 A 1 H
C22 -.5588(4) 1.0456(5) .9169(3) .0635(12) Uani d PD .50 B 1 C
H22C -.6352 1.0432 .9191 .076 Uiso calc PR .50 B 1 H
H22D -.5207 .9981 .9747 .076 Uiso calc PR .50 B 1 H
C23 -.5283(4) 1.1755(6) .9335(4) .0778(14) Uani d PD .50 B 1 C
H23D -.5451 1.2045 .9940 .117 Uiso calc PR .50 B 1 H
H23E -.5670 1.2293 .8805 .117 Uiso calc PR .50 B 1 H
H23F -.4514 1.1836 .9376 .117 Uiso calc PR .50 B 1 H
C22" -.5962(4) 1.1026(9) .8500(5) .118(3) Uani d PDU .50 B 2 C
H22E -.6326 1.1299 .7844 .142 Uiso calc PR .50 B 2 H
H22F -.6541 1.0849 .8843 .142 Uiso calc PR .50 B 2 H
C23" -.5574(9) 1.1951(10) .8847(7) .152(4) Uiso d PDU .50 B 2 C
H23G -.6112 1.2639 .8787 .228 Uiso calc PR .50 B 2 H
H23H -.5010 1.2222 .8525 .228 Uiso calc PR .50 B 2 H
H23I -.5267 1.1790 .9529 .228 Uiso calc PR .50 B 2 H

loop_
_atom_site_aniso_label
_atom_site_aniso_U_11
_atom_site_aniso_U_22
_atom_site_aniso_U_33
_atom_site_aniso_U_12
_atom_site_aniso_U_13
_atom_site_aniso_U_23
C20' .0369(8) .0420(9) .0455(9) -.0050(7) .0036(7) -.0050(7)
C8' .0374(8) .0461(10) .0432(9) -.0063(8) .0049(7) -.0015(7)
O2' .0412(6) .0461(6) .0462(6) -.0018(5) .0034(5) -.0084(5)
O3' .0583(8) .0578(8) .0644(8) .0022(6) .0248(7) -.0050(6)
C20 .0388(8) .0456(10) .0487(10) -.0044(7) .0119(7) -.0063(8)
C8 .0418(9) .0481(10) .0485(9) .0018(8) .0124(7) -.0048(8)
C7' .0373(8) .0382(9) .0424(9) -.0037(7) .0074(7) -.0063(7)
O3 .0445(7) .0582(8) .0728(9) -.0060(6) -.0024(6) -.0075(7)
C14' .0492(10) .0473(11) .0628(12) -.0010(8) -.0001(9) .0011(9)
C6' .0406(9) .0486(10) .0434(9) -.0018(8) .0080(7) -.0003(8)
O2 .0489(6) .0548(7) .0533(7) -.0081(6) .0193(5) -.0119(6)
C7 .0379(8) .0424(9) .0494(10) -.0047(7) .0121(7) -.0081(7)
C10' .0516(10) .0797(15) .0530(11) -.0110(11) .0188(8) -.0025(11)
C12' .0596(12) .0539(12) .0722(13) .0074(9) .0178(10) -.0116(10)
C18' .0523(10) .0524(11) .0487(10) -.0040(8) .0058(8) .0004(8)
O1 .0467(7) .0631(8) .0759(9) .0055(6) .0217(6) -.0004(7)
C9 .0434(9) .0526(11) .0582(11) .0012(8) .0112(8) -.0030(8)
C6 .0423(9) .0528(11) .0468(9) -.0052(8) .0109(7) -.0049(8)
C3 .0495(10) .0487(10) .0580(11) .0004(8) .0192(9) -.0010(9)
C10 .0470(10) .0781(15) .0600(12) .0086(10) .0042(9) -.0031(11)
C4' .0504(10) .0442(10) .0662(12) .0031(9) .0065(9) .0019(9)
C18 .0525(10) .0624(12) .0521(11) -.0029(9) .0115(8) -.0012(9)
O1' .0398(7) .0600(8) .0763(9) -.0075(6) .0083(6) .0023(7)
C5 .0470(10) .0531(11) .0635(11) -.0139(9) .0168(9) -.0038(9)
C2' .0545(11) .0585(11) .0610(12) -.0073(10) .0042(9) .0148(10)
C16' .0765(14) .0689(15) .0717(14) -.0103(12) .0105(12) .0250(12)
C17' .0697(13) .0744(15) .0532(11) -.0083(11) .0124(10) .0094(10)
C11 .0425(9) .0494(10) .0587(11) -.0044(8) .0091(8) -.0068(9)
C16 .0762(15) .0768(17) .0764(15) .0174(12) .0108(12) .0238(12)
C14 .0621(12) .0498(11) .0604(12) -.0026(9) .0194(9) .0017(9)
C3' .0433(9) .0490(10) .0502(10) -.0057(8) .0030(8) .0035(8)
C2 .0639(12) .0609(12) .0686(12) .0099(11) .0219(10) .0106(10)
C19 .0473(10) .0497(11) .0514(10) -.0035(8) .0167(8) -.0027(8)
C11' .0441(9) .0476(11) .0546(11) -.0011(8) .0099(8) -.0041(8)
C23' .0972(19) .0662(17) .158(3) -.0257(15) .0214(18) -.0118(17)
C19' .0415(9) .0432(10) .0486(10) -.0045(8) .0011(7) -.0010(8)
C12 .0549(11) .0533(12) .0798(14) -.0147(10) .0086(10) -.0141(10)
C17 .0631(13) .0854(17) .0560(12) .0020(11) .0069(10) .0074(11)
C4 .0582(12) .0463(11) .0694(13) -.0042(9) .0227(10) -.0001(9)
C9' .0402(9) .0531(11) .0527(11) -.0048(8) .0079(8) -.0044(8)
C5' .0441(9) .0497(11) .0620(11) .0057(8) .0112(8) -.0051(9)
C13' .0617(12) .0431(11) .0886(15) .0068(10) .0055(11) -.0065(11)
C21' .0435(10) .0576(12) .0709(12) .0018(9) -.0040(8) -.0075(10)
C13 .0735(13) .0445(11) .0847(15) -.0126(10) .0200(12) -.0076(10)
C15 .0892(16) .0514(12) .0829(15) .0066(12) .0260(13) .0112(12)
C22' .0532(12) .0764(15) .0844(15) -.0028(11) -.0061(11) -.0156(12)
C1 .0593(12) .0770(16) .0626(12) .0174(11) .0089(10) .0116(11)
C15' .0710(13) .0492(12) .0786(14) -.0048(10) .0009(11) .0155(11)
C1' .0583(12) .0801(16) .0585(12) -.0141(11) .0142(9) .0154(11)
C21 .0723(14) .0816(16) .1032(18) -.0206(13) .0517(13) -.0210(14)
C22 .062(3) .090(3) .042(2) .009(2) .0183(19) -.004(2)
C23 .074(3) .079(4) .080(4) .012(3) .017(3) -.024(3)
C22" .044(3) .201(7) .114(5) -.012(4) .026(3) -.085(5)

loop_
_atom_type_symbol
_atom_type_description
_atom_type_scat_dispersion_real
_atom_type_scat_dispersion_imag
_atom_type_scat_source
C C .0033 .0016 'International Tables Vol C Tables 4.2.6.8 and 6.1.1.4'
H H .0000 .0000 'International Tables Vol C Tables 4.2.6.8 and 6.1.1.4'
O O .0106 .0060 'International Tables Vol C Tables 4.2.6.8 and 6.1.1.4'

loop_
_geom_angle_atom_site_label_1
_geom_angle_atom_site_label_2
_geom_angle_atom_site_label_3
_geom_angle
_geom_angle_publ_flag
C11' C20' C19' 118.08(15) ?
C11' C20' C7' 119.85(15) ?
C19' C20' C7' 121.90(14) ?
C9' C8' C3' 118.76(15) ?
C9' C8' C7' 121.95(15) ?
C3' C8' C7' 119.26(14) ?
C21' O2' C7' 113.99(12) yes
C9' O3' C11' 118.73(13) ?
C11 C20 C19 117.64(15) ?
C11 C20 C7 120.29(15) ?
C19 C20 C7 121.99(14) ?
C9 C8 C3 118.50(16) ?
C9 C8 C7 122.01(16) ?
C3 C8 C7 119.46(14) ?
O2' C7' C20' 111.09(13) yes
O2' C7' C8' 109.32(12) yes
C20' C7' C8' 111.91(13) yes
O2' C7' C6' 103.99(12) yes
C20' C7' C6' 115.70(13) yes
C8' C7' C6' 104.29(13) yes
C9 O3 C11 118.58(13) ?
C19' C14' C13' 118.64(18) ?
C19' C14' C15' 119.37(19) ?
C13' C14' C15' 121.99(18) ?
O1' C6' C5' 122.33(15) ?
O1' C6' C7' 123.10(15) ?
C5' C6' C7' 114.29(14) ?
C21 O2 C7 115.07(13) yes
O2 C7 C20 111.37(13) yes
O2 C7 C8 109.55(13) yes
C20 C7 C8 111.82(14) yes
O2 C7 C6 103.42(12) yes
C20 C7 C6 115.60(14) yes
C8 C7 C6 104.52(13) yes
C1' C10' C9' 118.88(18) ?
C13' C12' C11' 119.63(18) ?
C17' C18' C19' 121.28(18) ?
O3 C9 C8 121.93(16) ?
O3 C9 C10 116.18(17) ?
C8 C9 C10 121.88(18) ?
O1 C6 C5 122.40(16) ?
O1 C6 C7 123.41(16) ?
C5 C6 C7 113.88(15) ?
C2 C3 C8 119.67(17) ?
C2 C3 C4 121.88(18) ?
C8 C3 C4 118.20(16) ?
C1 C10 C9 118.68(19) ?
C5' C4' C3' 121.34(17) ?
C17 C18 C19 120.72(19) ?
C4 C5 C6 118.39(17) ?
C1' C2' C3' 120.11(19) ?
C15' C16' C17' 120.1(2) ?
C18' C17' C16' 120.9(2) ?
C20 C11 O3 123.99(16) ?
C20 C11 C12 123.04(17) ?
O3 C11 C12 112.97(15) ?
C15 C16 C17 119.0(2) ?
C15 C14 C13 122.23(19) ?
C15 C14 C19 119.13(19) ?
C13 C14 C19 118.63(18) ?
C2' C3' C8' 119.41(17) ?
C2' C3' C4' 121.71(17) ?
C8' C3' C4' 118.59(15) ?
C1 C2 C3 120.2(2) ?
C18 C19 C14 117.52(17) ?
C18 C19 C20 123.11(16) ?
C14 C19 C20 119.36(16) ?
C20' C11' O3' 124.37(15) ?
C20' C11' C12' 122.73(17) ?
O3' C11' C12' 112.90(16) ?
C18' C19' C14' 117.31(17) ?
C18' C19' C20' 123.24(16) ?
C14' C19' C20' 119.41(16) ?
C13 C12 C11 119.21(18) ?
C18 C17 C16 121.5(2) ?
C5 C4 C3 121.32(18) ?
O3' C9' C8' 121.82(16) ?
O3' C9' C10' 116.56(17) ?
C8' C9' C10' 121.61(17) ?
C4' C5' C6' 117.88(17) ?
C12' C13' C14' 121.35(18) ?
O2' C21' C22' 109.73(16) ?
C12 C13 C14 121.81(18) ?
C16 C15 C14 122.0(2) ?
C23' C22' C21' 113.3(2) ?
C10 C1 C2 120.88(19) ?
C16' C15' C14' 120.8(2) ?
C10' C1' C2' 121.03(19) ?
O2 C21 C22 110.7(2) ?
O2 C21 C22" 109.6(3) ?
C22 C21 C22" 43.2(3) ?
C23 C22 C21 128.4(4) ?
C23" C22" C21 132.4(7) ?

loop_
_geom_bond_atom_site_label_1
_geom_bond_atom_site_label_2
_geom_bond_site_symmetry_2
_geom_bond_distance
_geom_bond_publ_flag
C20' C11' . 1.368(2) ?
C20' C19' . 1.433(2) ?
C20' C7' . 1.509(2) yes
C8' C9' . 1.376(2) ?
C8' C3' . 1.405(2) ?
C8' C7' . 1.513(2) yes
O2' C21' . 1.435(2) yes
O2' C7' . 1.4554(18) yes
O3' C9' . 1.378(2) ?
O3' C11' . 1.389(2) ?
C20 C11 . 1.372(2) ?
C20 C19 . 1.442(2) ?
C20 C7 . 1.502(2) yes
C8 C9 . 1.375(2) ?
C8 C3 . 1.407(2) ?
C8 C7 . 1.514(2) yes
C7' C6' . 1.539(2) yes
O3 C9 . 1.377(2) ?
O3 C11 . 1.391(2) ?
C14' C19' . 1.418(2) ?
C14' C13' . 1.424(3) ?
C14' C15' . 1.424(3) ?
C6' O1' . 1.2126(19) ?
C6' C5' . 1.472(2) ?
O2 C21 . 1.430(2) yes
O2 C7 . 1.4529(19) yes
C7 C6 . 1.543(2) yes
C10' C1' . 1.366(3) ?
C10' C9' . 1.395(2) ?
C12' C13' . 1.341(3) ?
C12' C11' . 1.403(3) ?
C18' C17' . 1.364(3) ?
C18' C19' . 1.419(2) ?
O1 C6 . 1.214(2) ?
C9 C10 . 1.396(3) ?
C6 C5 . 1.476(3) ?
C3 C2 . 1.389(3) ?
C3 C4 . 1.467(2) ?
C10 C1 . 1.373(3) ?
C4' C5' . 1.328(2) ?
C4' C3' . 1.466(2) ?
C18 C17 . 1.366(3) ?
C18 C19 . 1.417(2) ?
C5 C4 . 1.329(3) ?
C2' C1' . 1.381(3) ?
C2' C3' . 1.392(2) ?
C16' C15' . 1.353(3) ?
C16' C17' . 1.389(3) ?
C11 C12 . 1.402(3) ?
C16 C15 . 1.351(3) ?
C16 C17 . 1.397(3) ?
C14 C15 . 1.410(3) ?
C14 C13 . 1.414(3) ?
C14 C19 . 1.422(2) ?
C2 C1 . 1.382(3) ?
C23' C22' . 1.483(3) ?
C12 C13 . 1.349(3) ?
C21' C22' . 1.487(3) ?
C21 C22 . 1.441(5) ?
C21 C22" . 1.560(8) ?
C22 C23 . 1.370(6) ?
C22" C23" . 1.114(9) ?

loop_
_geom_torsion_atom_site_label_1
_geom_torsion_atom_site_label_2
_geom_torsion_atom_site_label_3
_geom_torsion_atom_site_label_4
_geom_torsion
C21' O2' C7' C20' 54.27(18)
C21' O2' C7' C8' -69.71(17)
C21' O2' C7' C6' 179.37(14)
C11' C20' C7' O2' -112.36(16)
C19' C20' C7' O2' 62.74(18)
C11' C20' C7' C8' 10.1(2)
C19' C20' C7' C8' -174.76(13)
C11' C20' C7' C6' 129.40(16)
C19' C20' C7' C6' -55.5(2)
C9' C8' C7' O2' 110.82(16)
C3' C8' C7' O2' -67.24(17)
C9' C8' C7' C20' -12.7(2)
C3' C8' C7' C20' 169.26(13)
C9' C8' C7' C6' -138.47(15)
C3' C8' C7' C6' 43.47(18)
O2' C7' C6' O1' -127.00(16)
C20' C7' C6' O1' -4.9(2)
C8' C7' C6' O1' 118.46(17)
O2' C7' C6' C5' 58.98(17)
C20' C7' C6' C5' -178.92(15)
C8' C7' C6' C5' -55.56(18)
C21 O2 C7 C20 -59.2(2)
C21 O2 C7 C8 65.04(19)
C21 O2 C7 C6 176.04(16)
C11 C20 C7 O2 114.07(17)
C19 C20 C7 O2 -62.60(19)
C11 C20 C7 C8 -8.9(2)
C19 C20 C7 C8 174.46(14)
C11 C20 C7 C6 -128.30(16)
C19 C20 C7 C6 55.0(2)
C9 C8 C7 O2 -111.78(17)
C3 C8 C7 O2 66.51(18)
C9 C8 C7 C20 12.2(2)
C3 C8 C7 C20 -169.52(14)
C9 C8 C7 C6 137.95(16)
C3 C8 C7 C6 -43.76(19)
C11 O3 C9 C8 -5.1(2)
C11 O3 C9 C10 173.96(16)
C3 C8 C9 O3 176.02(16)
C7 C8 C9 O3 -5.7(2)
C3 C8 C9 C10 -3.0(3)
C7 C8 C9 C10 175.32(16)
O2 C7 C6 O1 126.68(17)
C20 C7 C6 O1 4.7(2)
C8 C7 C6 O1 -118.66(18)
O2 C7 C6 C5 -59.60(18)
C20 C7 C6 C5 178.42(15)
C8 C7 C6 C5 55.06(18)
C9 C8 C3 C2 5.3(2)
C7 C8 C3 C2 -173.06(16)
C9 C8 C3 C4 -169.13(15)
C7 C8 C3 C4 12.5(2)
O3 C9 C10 C1 -179.94(17)
C8 C9 C10 C1 -.9(3)
O1 C6 C5 C4 137.16(19)
C7 C6 C5 C4 -36.6(2)
C19' C18' C17' C16' -.5(3)
C15' C16' C17' C18' 2.4(3)
C19 C20 C11 O3 175.92(15)
C7 C20 C11 O3 -.9(2)
C19 C20 C11 C12 -2.9(3)
C7 C20 C11 C12 -179.72(17)
C9 O3 C11 C20 8.6(2)
C9 O3 C11 C12 -172.50(16)
C1' C2' C3' C8' 3.7(3)
C1' C2' C3' C4' -170.06(17)
C9' C8' C3' C2' -4.9(2)
C7' C8' C3' C2' 173.18(15)
C9' C8' C3' C4' 168.97(15)
C7' C8' C3' C4' -12.9(2)
C5' C4' C3' C2' 162.62(17)
C5' C4' C3' C8' -11.1(3)
C8 C3 C2 C1 -3.8(3)
C4 C3 C2 C1 170.42(17)
C17 C18 C19 C14 4.4(3)
C17 C18 C19 C20 -176.57(17)
C15 C14 C19 C18 -5.2(3)
C13 C14 C19 C18 173.87(17)
C15 C14 C19 C20 175.72(16)
C13 C14 C19 C20 -5.2(3)
C11 C20 C19 C18 -172.76(16)
C7 C20 C19 C18 4.0(2)
C11 C20 C19 C14 6.3(2)
C7 C20 C19 C14 -176.94(16)
C19' C20' C11' O3' -176.39(14)
C7' C20' C11' O3' -1.1(2)
C19' C20' C11' C12' 2.9(2)
C7' C20' C11' C12' 178.20(16)
C9' O3' C11' C20' -6.8(2)
C9' O3' C11' C12' 173.84(16)
C13' C12' C11' C20' .4(3)
C13' C12' C11' O3' 179.78(17)
C17' C18' C19' C14' -3.0(2)
C17' C18' C19' C20' 179.24(16)
C13' C14' C19' C18' -174.52(16)
C15' C14' C19' C18' 4.7(2)
C13' C14' C19' C20' 3.3(2)
C15' C14' C19' C20' -177.45(15)
C11' C20' C19' C18' 173.00(15)
C7' C20' C19' C18' -2.2(2)
C11' C20' C19' C14' -4.7(2)
C7' C20' C19' C14' -179.92(15)
C20 C11 C12 C13 -1.7(3)
O3 C11 C12 C13 179.37(17)
C19 C18 C17 C16 -.8(3)
C15 C16 C17 C18 -2.0(3)
C6 C5 C4 C3 .4(3)
C2 C3 C4 C5 -161.69(18)
C8 C3 C4 C5 12.6(3)
C11' O3' C9' C8' 4.2(2)
C11' O3' C9' C10' -174.32(14)
C3' C8' C9' O3' -175.92(15)
C7' C8' C9' O3' 6.0(2)
C3' C8' C9' C10' 2.5(2)
C7' C8' C9' C10' -175.53(15)
C1' C10' C9' O3' 179.77(16)
C1' C10' C9' C8' 1.2(3)
C3' C4' C5' C6' -2.2(3)
O1' C6' C5' C4' -136.00(18)
C7' C6' C5' C4' 38.1(2)
C11' C12' C13' C14' -1.9(3)
C19' C14' C13' C12' .0(3)
C15' C14' C13' C12' -179.19(18)
C7' O2' C21' C22' 162.47(16)
C11 C12 C13 C14 2.9(3)
C15 C14 C13 C12 179.63(19)
C19 C14 C13 C12 .6(3)
C17 C16 C15 C14 1.0(3)
C13 C14 C15 C16 -176.4(2)
C19 C14 C15 C16 2.6(3)
O2' C21' C22' C23' -63.2(3)
C9 C10 C1 C2 2.5(3)
C3 C2 C1 C10 -.2(3)
C17' C16' C15' C14' -.6(3)
C19' C14' C15' C16' -3.0(3)
C13' C14' C15' C16' 176.14(19)
C9' C10' C1' C2' -2.6(3)
C3' C2' C1' C10' .2(3)
C7 O2 C21 C22 -171.1(2)
C7 O2 C21 C22" -125.0(3)
O2 C21 C22 C23 45.6(6)
C22" C21 C22 C23 -51.4(5)
O2 C21 C22" C23" -37.6(13)
C22 C21 C22" C23" 62.1(10)
